data_7119028
loop_
_publ_author_name
'Li, Yu'
'Xia, Guiquan'
'Guo, Qi'
'Wu, Li'
'Chen, Shizhen'
'Yang, Zhigang'
'Wang, Wei'
'Zhang, Zhong-Yin'
'Zhou, Xin'
'Jiang, Zhong-Xing'

_publ_section_title
;
 Design, synthesis and evaluation of novel (19)F magnetic resonance
 sensitive protein tyrosine phosphatase inhibitors.
;
_journal_issue 8
_journal_name_full MedChemComm
_journal_page_first 1672
_journal_page_last 1680
_journal_paper_doi 10.1039/C6MD00277C
_journal_volume 7
_journal_year 2016
_chemical_formula_sum 'C19 H19 F6 N O4'
_chemical_formula_weight 439.35
_chemical_name_systematic
; 
 ? 
;
_space_group_IT_number 2
_symmetry_cell_setting triclinic
_symmetry_space_group_name_Hall '-P 1'
_symmetry_space_group_name_H-M 'P -1'
_atom_sites_solution_hydrogens geom
_atom_sites_solution_primary direct
_atom_sites_solution_secondary difmap
_audit_creation_method SHELXL-97
_audit_update_record
;
2016-03-23 deposited with the CCDC.
2016-06-20 downloaded from the CCDC.
;
_cell_angle_alpha 101.841(3)
_cell_angle_beta 100.386(3)
_cell_angle_gamma 97.192(3)
_cell_formula_units_Z 2
_cell_length_a 7.7617(14)
_cell_length_b 9.9794(18)
_cell_length_c 13.124(2)
_cell_measurement_reflns_used 51
_cell_measurement_temperature 296(2)
_cell_measurement_theta_max 20
_cell_measurement_theta_min 7.5
_cell_volume 964.6(3)
_computing_cell_refinement 'Bruker SMART'
_computing_data_collection 'Bruker SMART'
_computing_data_reduction 'Bruker SAINT'
_computing_molecular_graphics 'Bruker SHELXTL'
_computing_publication_material 'Bruker SHELXTL'
_computing_structure_refinement 'SHELXL-97 (Sheldrick, 1997)'
_computing_structure_solution 'SHELXS-97 (Sheldrick, 1990)'
_diffrn_ambient_temperature 296(2)
_diffrn_measured_fraction_theta_full 0.998
_diffrn_measured_fraction_theta_max 0.998
_diffrn_measurement_device_type bruker
_diffrn_radiation_monochromator graphite
_diffrn_radiation_source 'fine-focus sealed tube'
_diffrn_radiation_type MoK\a
_diffrn_radiation_wavelength 0.71073
_diffrn_reflns_av_R_equivalents 0.0176
_diffrn_reflns_av_sigmaI/netI 0.0327
_diffrn_reflns_limit_h_max 7
_diffrn_reflns_limit_h_min -9
_diffrn_reflns_limit_k_max 12
_diffrn_reflns_limit_k_min -12
_diffrn_reflns_limit_l_max 16
_diffrn_reflns_limit_l_min -14
_diffrn_reflns_number 6145
_diffrn_reflns_theta_full 26.50
_diffrn_reflns_theta_max 26.50
_diffrn_reflns_theta_min 1.62
_exptl_absorpt_coefficient_mu 0.143
_exptl_absorpt_correction_T_max 0.9638
_exptl_absorpt_correction_T_min 0.9597
_exptl_absorpt_correction_type multi-scan
_exptl_absorpt_process_details SADABS
_exptl_crystal_colour colourless
_exptl_crystal_density_diffrn 1.513
_exptl_crystal_density_method 'not measured'
_exptl_crystal_description block
_exptl_crystal_F_000 452
_exptl_crystal_size_max 0.29
_exptl_crystal_size_mid 0.27
_exptl_crystal_size_min 0.26
_refine_diff_density_max 0.219
_refine_diff_density_min -0.178
_refine_diff_density_rms 0.036
_refine_ls_extinction_coef 0.0051(12)
_refine_ls_extinction_expression Fc^*^=kFc[1+0.001xFc^2^\l^3^/sin(2\q)]^-1/4^
_refine_ls_extinction_method SHELXL
_refine_ls_goodness_of_fit_ref 0.988
_refine_ls_hydrogen_treatment constr
_refine_ls_matrix_type full
_refine_ls_number_parameters 276
_refine_ls_number_reflns 3992
_refine_ls_number_restraints 0
_refine_ls_restrained_S_all 0.988
_refine_ls_R_factor_all 0.0735
_refine_ls_R_factor_gt 0.0426
_refine_ls_shift/su_max 0.000
_refine_ls_shift/su_mean 0.000
_refine_ls_structure_factor_coef Fsqd
_refine_ls_weighting_details 'calc w=1/[\s^2^(Fo^2^)+(0.0331P)^2^+0.3907P] where P=(Fo^2^+2Fc^2^)/3'
_refine_ls_weighting_scheme calc
_refine_ls_wR_factor_gt 0.0878
_refine_ls_wR_factor_ref 0.1036
_reflns_number_gt 2635
_reflns_number_total 3992
_reflns_threshold_expression >2sigma(I)
_cod_data_source_file c6md00277c2.cif
_cod_data_source_block 12
_cod_depositor_comments
;
The following automatic conversions were performed:

'_symmetry_cell_setting' value 'Triclinic' changed to 'triclinic'
according to
/usr/data/users/saulius/crontab/automatic-downloads/rss-feeds/RSC/lib/dictionaries/cif_core.dic
dictionary named 'cif_core.dic' version 2.4.2 from 2011-04-26.

Automatic conversion script
Id: cif_fix_values 4268 2015-11-12 08:31:59Z antanas 

 Adding full bibliography for 7119028.cif.
;
_cod_original_sg_symbol_H-M P-1
_cod_database_code 7119028

loop_
_symmetry_equiv_pos_as_xyz
'x, y, z'
'-x, -y, -z'

loop_
_atom_site_label
_atom_site_type_symbol
_atom_site_fract_x
_atom_site_fract_y
_atom_site_fract_z
_atom_site_U_iso_or_equiv
_atom_site_adp_type
_atom_site_occupancy
_atom_site_symmetry_multiplicity
_atom_site_calc_flag
_atom_site_refinement_flags
C1 C 0.1902(3) -0.02159(18) 0.68351(14) 0.0352(4) Uani 1 1 d .
C2 C 0.2355(3) -0.07017(18) 0.58338(14) 0.0400(5) Uani 1 1 d .
C3 C 0.2602(3) 0.01693(19) 0.51743(14) 0.0406(5) Uani 1 1 d .
H3 H 0.2918 -0.0170 0.4531 0.049 Uiso 1 1 calc R
C4 C 0.2389(2) 0.15700(18) 0.54493(13) 0.0335(4) Uani 1 1 d .
C5 C 0.2673(2) 0.25175(18) 0.47979(14) 0.0376(4) Uani 1 1 d .
H5 H 0.3039 0.2228 0.4163 0.045 Uiso 1 1 calc R
C6 C 0.2408(3) 0.38481(19) 0.51069(15) 0.0391(4) Uani 1 1 d .
C7 C 0.1856(3) 0.4307(2) 0.60611(17) 0.0517(6) Uani 1 1 d .
H7 H 0.1664 0.5217 0.6254 0.062 Uiso 1 1 calc R
C8 C 0.1602(3) 0.34327(19) 0.67001(16) 0.0464(5) Uani 1 1 d .
H8 H 0.1244 0.3749 0.7333 0.056 Uiso 1 1 calc R
C9 C 0.1872(2) 0.20467(17) 0.64203(14) 0.0341(4) Uani 1 1 d .
C10 C 0.1663(2) 0.11338(18) 0.70900(14) 0.0369(4) Uani 1 1 d .
H10 H 0.1347 0.1463 0.7735 0.044 Uiso 1 1 calc R
C11 C 0.1767(3) -0.11682(18) 0.76048(15) 0.0428(5) Uani 1 1 d .
C12 C 0.0456(4) -0.0812(2) 0.83292(18) 0.0557(6) Uani 1 1 d .
C13 C 0.3616(4) -0.1090(3) 0.82882(19) 0.0621(6) Uani 1 1 d .
C14 C 0.3158(3) 0.45454(19) 0.35830(15) 0.0418(5) Uani 1 1 d .
H14A H 0.2293 0.3803 0.3090 0.050 Uiso 1 1 calc R
H14B H 0.4305 0.4244 0.3677 0.050 Uiso 1 1 calc R
C15 C 0.3260(2) 0.58531(19) 0.31582(14) 0.0372(4) Uani 1 1 d .
C16 C 0.4132(4) 0.4527(2) 0.15711(18) 0.0633(7) Uani 1 1 d .
H16A H 0.4118 0.3809 0.1970 0.076 Uiso 1 1 calc R
H16B H 0.5334 0.4750 0.1472 0.076 Uiso 1 1 calc R
C17 C 0.2915(4) 0.3965(3) 0.0500(2) 0.0888(9) Uani 1 1 d .
H17A H 0.1712 0.3786 0.0587 0.133 Uiso 1 1 calc R
H17B H 0.3239 0.3117 0.0156 0.133 Uiso 1 1 calc R
H17C H 0.3013 0.4632 0.0072 0.133 Uiso 1 1 calc R
C18 C 0.3816(3) 0.7033(2) 0.17988(17) 0.0522(6) Uani 1 1 d .
H18A H 0.4565 0.6943 0.1280 0.063 Uiso 1 1 calc R
H18B H 0.4396 0.7811 0.2386 0.063 Uiso 1 1 calc R
C19 C 0.2061(4) 0.7340(3) 0.1292(2) 0.0836(9) Uani 1 1 d .
H19A H 0.1490 0.6585 0.0700 0.125 Uiso 1 1 calc R
H19B H 0.2251 0.8179 0.1048 0.125 Uiso 1 1 calc R
H19C H 0.1321 0.7454 0.1806 0.125 Uiso 1 1 calc R
F1 F -0.1091(2) -0.06777(16) 0.77681(12) 0.0773(4) Uani 1 1 d .
F2 F 0.1023(2) 0.03495(13) 0.90784(10) 0.0730(4) Uani 1 1 d .
F3 F 0.0122(2) -0.18176(14) 0.88316(12) 0.0869(5) Uani 1 1 d .
F4 F 0.4331(2) 0.02002(16) 0.88345(12) 0.0881(5) Uani 1 1 d .
F5 F 0.3608(2) -0.18682(16) 0.89997(12) 0.0923(5) Uani 1 1 d .
F6 F 0.4721(2) -0.15397(19) 0.76821(14) 0.0949(6) Uani 1 1 d .
N1 N 0.3663(2) 0.57645(16) 0.21984(13) 0.0450(4) Uani 1 1 d .
O1 O 0.2531(3) -0.20709(13) 0.55832(11) 0.0617(5) Uani 1 1 d .
H1 H 0.2648 -0.2285 0.4965 0.093 Uiso 1 1 calc R
O2 O 0.2645(2) 0.48808(13) 0.45697(11) 0.0508(4) Uani 1 1 d .
O3 O 0.2964(2) 0.69483(14) 0.36594(10) 0.0488(4) Uani 1 1 d .
O4 O 0.1102(2) -0.25596(13) 0.70979(12) 0.0619(5) Uani 1 1 d .
H4 H 0.1322 -0.2724 0.6501 0.093 Uiso 1 1 calc R

loop_
_atom_site_aniso_label
_atom_site_aniso_U_11
_atom_site_aniso_U_22
_atom_site_aniso_U_33
_atom_site_aniso_U_23
_atom_site_aniso_U_13
_atom_site_aniso_U_12
C1 0.0455(12) 0.0285(9) 0.0310(9) 0.0066(7) 0.0085(8) 0.0044(8)
C2 0.0572(13) 0.0278(9) 0.0363(10) 0.0063(8) 0.0120(9) 0.0116(9)
C3 0.0574(13) 0.0354(10) 0.0316(10) 0.0070(8) 0.0147(9) 0.0113(9)
C4 0.0381(11) 0.0318(9) 0.0304(9) 0.0084(8) 0.0057(8) 0.0062(8)
C5 0.0481(12) 0.0359(10) 0.0313(10) 0.0104(8) 0.0109(9) 0.0085(9)
C6 0.0482(12) 0.0337(10) 0.0389(10) 0.0161(8) 0.0100(9) 0.0064(9)
C7 0.0801(16) 0.0322(10) 0.0536(13) 0.0144(9) 0.0296(12) 0.0198(11)
C8 0.0703(15) 0.0342(10) 0.0432(11) 0.0110(9) 0.0269(10) 0.0155(10)
C9 0.0391(11) 0.0291(9) 0.0351(10) 0.0083(8) 0.0091(8) 0.0068(8)
C10 0.0462(12) 0.0343(10) 0.0311(9) 0.0050(8) 0.0132(8) 0.0069(8)
C11 0.0669(14) 0.0259(9) 0.0359(10) 0.0071(8) 0.0135(10) 0.0055(9)
C12 0.0813(18) 0.0404(12) 0.0482(13) 0.0124(10) 0.0254(13) -0.0002(12)
C13 0.0832(19) 0.0586(15) 0.0515(14) 0.0300(12) 0.0090(13) 0.0172(14)
C14 0.0536(13) 0.0358(10) 0.0373(10) 0.0107(8) 0.0115(9) 0.0067(9)
C15 0.0389(11) 0.0378(11) 0.0362(10) 0.0125(8) 0.0077(8) 0.0054(8)
C16 0.0914(19) 0.0578(14) 0.0518(14) 0.0144(11) 0.0342(13) 0.0241(13)
C17 0.122(3) 0.0740(19) 0.0617(17) -0.0008(14) 0.0296(17) -0.0037(17)
C18 0.0619(15) 0.0557(13) 0.0526(13) 0.0289(11) 0.0262(11) 0.0134(11)
C19 0.080(2) 0.097(2) 0.096(2) 0.0614(18) 0.0221(16) 0.0320(17)
F1 0.0666(10) 0.0856(11) 0.0849(10) 0.0198(8) 0.0328(8) 0.0081(8)
F2 0.1253(13) 0.0497(8) 0.0464(7) 0.0029(6) 0.0385(8) 0.0078(8)
F3 0.1436(15) 0.0560(8) 0.0819(10) 0.0320(8) 0.0654(10) 0.0082(9)
F4 0.0919(12) 0.0774(11) 0.0753(10) 0.0248(8) -0.0229(8) -0.0114(9)
F5 0.1261(14) 0.0920(11) 0.0729(10) 0.0550(9) 0.0091(9) 0.0291(10)
F6 0.0850(12) 0.1303(15) 0.0969(12) 0.0563(11) 0.0306(10) 0.0551(11)
N1 0.0602(11) 0.0430(9) 0.0405(9) 0.0162(8) 0.0205(8) 0.0155(8)
O1 0.1194(14) 0.0328(7) 0.0455(9) 0.0125(6) 0.0364(9) 0.0261(8)
O2 0.0818(11) 0.0360(7) 0.0452(8) 0.0192(6) 0.0263(7) 0.0150(7)
O3 0.0723(10) 0.0371(8) 0.0442(8) 0.0141(6) 0.0229(7) 0.0136(7)
O4 0.1087(14) 0.0281(7) 0.0491(9) 0.0059(6) 0.0281(9) 0.0010(8)

loop_
_atom_type_symbol
_atom_type_description
_atom_type_scat_dispersion_real
_atom_type_scat_dispersion_imag
_atom_type_scat_source
C C 0.0033 0.0016 'International Tables Vol C Tables 4.2.6.8 and 6.1.1.4'
H H 0.0000 0.0000 'International Tables Vol C Tables 4.2.6.8 and 6.1.1.4'
N N 0.0061 0.0033 'International Tables Vol C Tables 4.2.6.8 and 6.1.1.4'
O O 0.0106 0.0060 'International Tables Vol C Tables 4.2.6.8 and 6.1.1.4'
F F 0.0171 0.0103 'International Tables Vol C Tables 4.2.6.8 and 6.1.1.4'

loop_
_geom_angle_atom_site_label_1
_geom_angle_atom_site_label_2
_geom_angle_atom_site_label_3
_geom_angle
C10 C1 C2 117.46(16)
C10 C1 C11 121.83(16)
C2 C1 C11 120.66(15)
C3 C2 O1 122.69(16)
C3 C2 C1 121.05(16)
O1 C2 C1 116.25(16)
C2 C3 C4 121.33(16)
C3 C4 C9 118.02(16)
C3 C4 C5 123.08(16)
C9 C4 C5 118.89(16)
C6 C5 C4 119.72(16)
C5 C6 O2 126.35(17)
C5 C6 C7 121.09(17)
O2 C6 C7 112.56(16)
C8 C7 C6 120.30(18)
C7 C8 C9 120.82(18)
C10 C9 C8 121.59(16)
C10 C9 C4 119.25(16)
C8 C9 C4 119.15(16)
C1 C10 C9 122.81(16)
O4 C11 C1 113.75(15)
O4 C11 C12 102.62(16)
C1 C11 C12 113.21(17)
O4 C11 C13 108.20(17)
C1 C11 C13 109.09(17)
C12 C11 C13 109.73(18)
F2 C12 F1 106.9(2)
F2 C12 F3 106.35(17)
F1 C12 F3 106.9(2)
F2 C12 C11 114.20(19)
F1 C12 C11 111.18(18)
F3 C12 C11 110.88(19)
F6 C13 F5 106.5(2)
F6 C13 F4 107.6(2)
F5 C13 F4 106.49(19)
F6 C13 C11 110.62(19)
F5 C13 C11 112.9(2)
F4 C13 C11 112.42(19)
O2 C14 C15 106.87(15)
O3 C15 N1 120.65(17)
O3 C15 C14 121.91(16)
N1 C15 C14 117.43(16)
N1 C16 C17 113.8(2)
N1 C18 C19 113.50(19)
C15 N1 C16 124.40(17)
C15 N1 C18 117.66(16)
C16 N1 C18 117.65(16)
C6 O2 C14 118.21(14)

loop_
_geom_bond_atom_site_label_1
_geom_bond_atom_site_label_2
_geom_bond_distance
C1 C10 1.364(2)
C1 C2 1.426(2)
C1 C11 1.530(2)
C2 C3 1.367(2)
C2 O1 1.368(2)
C3 C4 1.409(2)
C4 C9 1.412(2)
C4 C5 1.422(2)
C5 C6 1.359(2)
C6 O2 1.375(2)
C6 C7 1.403(3)
C7 C8 1.349(3)
C8 C9 1.409(2)
C9 C10 1.404(2)
C11 O4 1.398(2)
C11 C12 1.538(3)
C11 C13 1.533(3)
C12 F2 1.324(2)
C12 F1 1.328(3)
C12 F3 1.333(2)
C13 F6 1.329(3)
C13 F5 1.332(2)
C13 F4 1.333(3)
C14 O2 1.410(2)
C14 C15 1.519(2)
C15 O3 1.226(2)
C15 N1 1.340(2)
C16 N1 1.463(3)
C16 C17 1.499(3)
C18 N1 1.466(2)
C18 C19 1.501(3)

loop_
_geom_torsion_atom_site_label_1
_geom_torsion_atom_site_label_2
_geom_torsion_atom_site_label_3
_geom_torsion_atom_site_label_4
_geom_torsion
C10 C1 C2 C3 2.3(3)
C11 C1 C2 C3 -175.32(19)
C10 C1 C2 O1 -177.97(18)
C11 C1 C2 O1 4.4(3)
O1 C2 C3 C4 179.18(18)
C1 C2 C3 C4 -1.1(3)
C2 C3 C4 C9 -1.4(3)
C2 C3 C4 C5 178.50(19)
C3 C4 C5 C6 178.77(19)
C9 C4 C5 C6 -1.4(3)
C4 C5 C6 O2 179.27(18)
C4 C5 C6 C7 0.0(3)
C5 C6 C7 C8 1.0(3)
O2 C6 C7 C8 -178.4(2)
C6 C7 C8 C9 -0.5(3)
C7 C8 C9 C10 178.2(2)
C7 C8 C9 C4 -1.0(3)
C3 C4 C9 C10 2.6(3)
C5 C4 C9 C10 -177.29(17)
C3 C4 C9 C8 -178.27(19)
C5 C4 C9 C8 1.9(3)
C2 C1 C10 C9 -1.0(3)
C11 C1 C10 C9 176.56(18)
C8 C9 C10 C1 179.46(19)
C4 C9 C10 C1 -1.4(3)
C10 C1 C11 O4 147.39(19)
C2 C1 C11 O4 -35.1(3)
C10 C1 C11 C12 30.8(3)
C2 C1 C11 C12 -151.74(19)
C10 C1 C11 C13 -91.7(2)
C2 C1 C11 C13 85.8(2)
O4 C11 C12 F2 164.95(18)
C1 C11 C12 F2 -72.0(2)
C13 C11 C12 F2 50.1(2)
O4 C11 C12 F1 -74.0(2)
C1 C11 C12 F1 49.0(2)
C13 C11 C12 F1 171.15(17)
O4 C11 C12 F3 44.8(2)
C1 C11 C12 F3 167.86(18)
C13 C11 C12 F3 -70.0(2)
O4 C11 C13 F6 62.0(2)
C1 C11 C13 F6 -62.2(2)
C12 C11 C13 F6 173.23(18)
O4 C11 C13 F5 -57.2(2)
C1 C11 C13 F5 178.55(18)
C12 C11 C13 F5 54.0(2)
O4 C11 C13 F4 -177.75(18)
C1 C11 C13 F4 58.0(2)
C12 C11 C13 F4 -66.5(2)
O2 C14 C15 O3 1.5(3)
O2 C14 C15 N1 -177.52(16)
O3 C15 N1 C16 176.4(2)
C14 C15 N1 C16 -4.6(3)
O3 C15 N1 C18 2.8(3)
C14 C15 N1 C18 -178.19(17)
C17 C16 N1 C15 120.6(2)
C17 C16 N1 C18 -65.8(3)
C19 C18 N1 C15 -82.3(3)
C19 C18 N1 C16 103.7(2)
C5 C6 O2 C14 2.2(3)
C7 C6 O2 C14 -178.44(18)
C15 C14 O2 C6 178.17(16)
